data_7109404
loop_
_publ_author_name
'Faye L. Bowles'
'Marilyn M. Olmstead'
'Christine M. Beavers'
'Alan L. Balch'

_publ_section_title
;
 Reshaping molecules through cocrystallization. Comparison of the
 structures of Hg{Co(CO)4}2 and Hg{Co(CO)4}2*00B7;C60*00B7;toluene
;
_journal_name_full Chem.Commun.
_journal_page_first 5921
_journal_paper_doi 10.1039/c3cc41773e
_journal_volume 49
_journal_year 2013
_chemical_formula_moiety 'C60, C8 Co2 Hg O8, C7 H8'
_chemical_formula_sum 'C75 H8 Co2 Hg O8'
_chemical_formula_weight 1355.26
_chemical_name_common Hg[Co(CO)4)]2.C60.toluene
_chemical_name_systematic
;
?
;
_space_group_IT_number 56
_symmetry_cell_setting orthorhombic
_symmetry_space_group_name_Hall '-P 2ab 2ac'
_symmetry_space_group_name_H-M 'P c c n'
_atom_sites_solution_hydrogens geom
_atom_sites_solution_primary direct
_atom_sites_solution_secondary difmap
_audit_creation_method SHELXL-97
_cell_angle_alpha 90.00
_cell_angle_beta 90.00
_cell_angle_gamma 90.00
_cell_formula_units_Z 4
_cell_length_a 10.1012(4)
_cell_length_b 13.6265(6)
_cell_length_c 32.2524(13)
_cell_measurement_reflns_used 9931
_cell_measurement_temperature 100(2)
_cell_measurement_theta_max 33.71
_cell_measurement_theta_min 3.26
_cell_volume 4439.3(3)
_computing_cell_refinement 'SAINT (Bruker, 2009)'
_computing_data_collection 'Apex2 (Bruker, 2009)'
_computing_data_reduction 'SAINT (Bruker, 2009)'
_computing_molecular_graphics 'SHELXTL, XP (Sheldrick, 1997)'
_computing_publication_material 'SHELXL-97 (Sheldrick, 2008)'
_computing_structure_refinement 'SHELXL-97 (Sheldrick, 2008)'
_computing_structure_solution 'SIR2004 (Burla et al., 2004)'
_diffrn_ambient_temperature 100(2)
_diffrn_detector_area_resol_mean 8.3
_diffrn_measured_fraction_theta_full 0.992
_diffrn_measured_fraction_theta_max 0.992
_diffrn_measurement_device_type 'Bruker Apex II'
_diffrn_measurement_method '\w and \f'
_diffrn_radiation_monochromator 'silicon 111'
_diffrn_radiation_source 'Advanced Light Source station 11.3.1'
_diffrn_radiation_type Synchrotron
_diffrn_radiation_wavelength 0.77490
_diffrn_reflns_av_R_equivalents 0.0450
_diffrn_reflns_av_sigmaI/netI 0.0325
_diffrn_reflns_limit_h_max 14
_diffrn_reflns_limit_h_min -14
_diffrn_reflns_limit_k_max 19
_diffrn_reflns_limit_k_min -19
_diffrn_reflns_limit_l_max 46
_diffrn_reflns_limit_l_min -46
_diffrn_reflns_number 45810
_diffrn_reflns_theta_full 33.63
_diffrn_reflns_theta_max 33.63
_diffrn_reflns_theta_min 2.82
_exptl_absorpt_coefficient_mu 4.266
_exptl_absorpt_correction_T_max 0.9873
_exptl_absorpt_correction_T_min 0.9586
_exptl_absorpt_correction_type multi-scan
_exptl_absorpt_process_details 'SADABS (Sheldrick, 2007)'
_exptl_crystal_colour black
_exptl_crystal_density_diffrn 2.028
_exptl_crystal_density_method 'not measured'
_exptl_crystal_description plate
_exptl_crystal_F_000 2624
_exptl_crystal_size_max 0.01
_exptl_crystal_size_mid 0.009
_exptl_crystal_size_min 0.003
_refine_diff_density_max 1.580
_refine_diff_density_min -1.486
_refine_diff_density_rms 0.131
_refine_ls_extinction_method none
_refine_ls_goodness_of_fit_ref 1.200
_refine_ls_hydrogen_treatment constr
_refine_ls_matrix_type full
_refine_ls_number_parameters 421
_refine_ls_number_reflns 6752
_refine_ls_number_restraints 42
_refine_ls_restrained_S_all 1.196
_refine_ls_R_factor_all 0.0565
_refine_ls_R_factor_gt 0.0490
_refine_ls_shift/su_max 0.001
_refine_ls_shift/su_mean 0.000
_refine_ls_structure_factor_coef Fsqd
_refine_ls_weighting_details 'calc w=1/[\s^2^(Fo^2^)+(0.0000P)^2^+26.9495P] where P=(Fo^2^+2Fc^2^)/3'
_refine_ls_weighting_scheme calc
_refine_ls_wR_factor_gt 0.1027
_refine_ls_wR_factor_ref 0.1061
_reflns_number_gt 5807
_reflns_number_total 6752
_reflns_threshold_expression >2sigma(I)
_cod_data_source_file c3cc41773e.txt
_cod_data_source_block fb06
_cod_database_code 7109404

loop_
_symmetry_equiv_pos_as_xyz
'x, y, z'
'-x+1/2, -y+1/2, z'
'x+1/2, -y, -z+1/2'
'-x, y+1/2, -z+1/2'
'-x, -y, -z'
'x-1/2, y-1/2, -z'
'-x-1/2, y, z-1/2'
'x, -y-1/2, z-1/2'

loop_
_atom_site_label
_atom_site_type_symbol
_atom_site_fract_x
_atom_site_fract_y
_atom_site_fract_z
_atom_site_U_iso_or_equiv
_atom_site_adp_type
_atom_site_occupancy
_atom_site_symmetry_multiplicity
_atom_site_calc_flag
_atom_site_refinement_flags
_atom_site_disorder_assembly
_atom_site_disorder_group
Hg1 Hg 0.2500 0.2500 0.307545(7) 0.02305(7) Uani 1 2 d S . .
Co1 Co 0.23847(5) 0.06637(3) 0.306831(16) 0.01655(10) Uani 1 1 d . . .
O1 O 0.2305(3) -0.1452(2) 0.29080(11) 0.0274(7) Uani 1 1 d . . .
O2 O 0.2310(4) 0.0736(3) 0.39826(10) 0.0354(8) Uani 1 1 d . . .
O3 O -0.0170(3) 0.1088(2) 0.26707(11) 0.0300(7) Uani 1 1 d . . .
O4 O 0.5034(4) 0.0919(3) 0.27151(12) 0.0356(8) Uani 1 1 d . . .
C1 C 0.2335(4) -0.0640(3) 0.29763(13) 0.0198(7) Uani 1 1 d . . .
C2 C 0.2336(4) 0.0722(3) 0.36310(13) 0.0211(7) Uani 1 1 d . . .
C3 C 0.0823(4) 0.0944(3) 0.28229(13) 0.0205(8) Uani 1 1 d . . .
C4 C 0.3987(5) 0.0844(3) 0.28456(14) 0.0242(8) Uani 1 1 d . . .
C5 C 0.1471(7) 0.0079(4) 0.10958(18) 0.0426(14) Uani 1 1 d . . .
C6 C 0.0352(6) 0.0639(5) 0.12308(19) 0.0479(16) Uani 1 1 d . . .
C7 C 0.0470(5) 0.1255(4) 0.15903(17) 0.0368(12) Uani 1 1 d . . .
C8 C 0.1712(5) 0.1274(3) 0.18075(13) 0.0285(9) Uani 1 1 d . . .
C9 C 0.2753(5) 0.0715(4) 0.16633(15) 0.0337(11) Uani 1 1 d . . .
C10 C 0.2620(7) 0.0113(3) 0.13031(16) 0.0409(13) Uani 1 1 d . . .
C11 C 0.3938(6) 0.0174(4) 0.10713(19) 0.0399(13) Uani 1 1 d . . .
C12 C 0.3930(6) 0.0174(4) 0.06556(18) 0.0401(12) Uani 1 1 d . . .
C13 C 0.2640(7) 0.0117(4) 0.04310(17) 0.0417(13) Uani 1 1 d . . .
C14 C 0.1474(8) 0.0079(4) 0.06380(18) 0.0452(15) Uani 1 1 d . . .
C15 C 0.0333(6) 0.0651(5) 0.05064(18) 0.0467(16) Uani 1 1 d . . .
C16 C -0.0358(5) 0.0997(4) 0.0867(2) 0.0420(13) Uani 1 1 d . . .
C17 C 0.1902(6) 0.2292(4) 0.19477(15) 0.0392(12) Uani 1 1 d . . .
C18 C 0.4061(5) 0.1151(4) 0.16664(15) 0.0356(11) Uani 1 1 d . . .
C19 C 0.4774(5) 0.0810(4) 0.12999(15) 0.0305(10) Uani 1 1 d . . .
C20 C 0.4786(5) 0.0816(4) 0.04390(17) 0.0334(11) Uani 1 1 d . . .
C21 C 0.4061(5) 0.1152(4) 0.00735(17) 0.0397(13) Uani 1 1 d . . .
C22 C 0.2752(6) 0.0718(4) 0.00745(17) 0.0390(12) Uani 1 1 d . . .
C23 C 0.1709(5) 0.1281(3) -0.00642(14) 0.0295(9) Uani 1 1 d . . .
C24 C 0.0471(5) 0.1268(4) 0.01456(17) 0.0361(11) Uani 1 1 d . . .
C25 C 0.4239(6) 0.2115(5) 0.18060(15) 0.0387(12) Uani 1 1 d . . .
C26 C 0.5627(4) 0.1462(4) 0.10983(15) 0.0288(9) Uani 1 1 d . . .
C27 C 0.5638(4) 0.1460(4) 0.06480(15) 0.0282(9) Uani 1 1 d . . .
C28 C 0.4232(6) 0.2107(5) -0.00677(15) 0.0399(13) Uani 1 1 d . . .
C29 C 0.1903(7) 0.2290(4) -0.02084(15) 0.0431(14) Uani 1 1 d . . .
C30 C 0.5101(5) 0.2771(4) 0.15935(19) 0.0415(13) Uani 1 1 d . . .
C31 C 0.5784(4) 0.2446(4) 0.12491(18) 0.0369(11) Uani 1 1 d . . .
C32 C 0.5904(5) 0.3099(5) 0.0861(2) 0.0492(16) Uani 1 1 d . . .
C33 C 0.5788(4) 0.2436(4) 0.04929(16) 0.0326(10) Uani 1 1 d . . .
C34 C 0.5102(5) 0.2756(4) 0.01448(16) 0.0392(13) Uani 1 1 d . . .
C35 C 0.1551(11) -0.2423(6) 0.1175(3) 0.0230(16) Uani 0.50 1 d PU A -1
C36 C 0.191(2) -0.2499(14) 0.1588(4) 0.032(3) Uani 0.50 1 d PU A -1
H36 H 0.1229 -0.2468 0.1792 0.039 Uiso 0.50 1 calc PR A -1
C37 C 0.3176(19) -0.2615(15) 0.1714(4) 0.033(3) Uani 0.50 1 d PU A -1
H37 H 0.3381 -0.2668 0.2000 0.040 Uiso 0.50 1 calc PR A -1
C38 C 0.4159(11) -0.2655(8) 0.1423(4) 0.039(2) Uani 0.50 1 d PU A -1
H38 H 0.5050 -0.2743 0.1509 0.046 Uiso 0.50 1 calc PR A -1
C39 C 0.3884(12) -0.2571(8) 0.1011(4) 0.036(2) Uani 0.50 1 d PU A -1
H39 H 0.4577 -0.2600 0.0812 0.043 Uiso 0.50 1 calc PR A -1
C40 C 0.257(6) -0.244(5) 0.0883(3) 0.027(6) Uani 0.50 1 d PU A -1
H40 H 0.2374 -0.2365 0.0597 0.032 Uiso 0.50 1 calc PR A -1
C41 C 0.0146(11) -0.2310(9) 0.1041(4) 0.040(2) Uani 0.50 1 d PU A -1
H41A H -0.0384 -0.2062 0.1273 0.060 Uiso 0.50 1 calc PR A -1
H41B H -0.0202 -0.2948 0.0952 0.060 Uiso 0.50 1 calc PR A -1
H41C H 0.0099 -0.1846 0.0809 0.060 Uiso 0.50 1 calc PR A -1

loop_
_atom_site_aniso_label
_atom_site_aniso_U_11
_atom_site_aniso_U_22
_atom_site_aniso_U_33
_atom_site_aniso_U_23
_atom_site_aniso_U_13
_atom_site_aniso_U_12
Hg1 0.03184(12) 0.01024(9) 0.02708(11) 0.000 0.000 -0.00134(8)
Co1 0.0217(2) 0.0099(2) 0.0181(2) 0.00080(16) 0.0006(2) -0.00106(18)
O1 0.0225(15) 0.0132(12) 0.0465(19) 0.0000(12) -0.0002(13) -0.0023(11)
O2 0.049(2) 0.0353(18) 0.0215(15) -0.0002(13) -0.0036(14) -0.0126(16)
O3 0.0313(17) 0.0237(15) 0.0351(18) -0.0045(13) -0.0089(14) 0.0057(13)
O4 0.0340(18) 0.0260(17) 0.047(2) -0.0061(15) 0.0168(16) -0.0067(14)
C1 0.0193(17) 0.0154(16) 0.0249(18) 0.0035(13) -0.0001(14) -0.0017(14)
C2 0.0224(19) 0.0180(17) 0.0229(18) 0.0000(14) -0.0019(14) -0.0051(15)
C3 0.0261(19) 0.0131(16) 0.0223(18) -0.0007(14) -0.0008(15) 0.0016(14)
C4 0.030(2) 0.0133(16) 0.029(2) -0.0027(15) 0.0069(17) -0.0048(15)
C5 0.073(4) 0.018(2) 0.037(3) 0.0021(19) 0.010(3) -0.015(2)
C6 0.049(3) 0.051(3) 0.044(3) 0.026(3) -0.013(3) -0.037(3)
C7 0.029(2) 0.036(3) 0.045(3) 0.019(2) 0.017(2) -0.003(2)
C8 0.040(3) 0.027(2) 0.0177(18) 0.0088(16) 0.0074(17) -0.0042(19)
C9 0.048(3) 0.030(2) 0.023(2) 0.0171(17) 0.0034(19) 0.006(2)
C10 0.074(4) 0.0162(19) 0.033(2) 0.0077(17) 0.005(3) 0.005(2)
C11 0.046(3) 0.021(2) 0.053(3) 0.001(2) -0.011(3) 0.017(2)
C12 0.050(3) 0.025(2) 0.046(3) -0.002(2) 0.007(2) 0.016(2)
C13 0.069(4) 0.019(2) 0.038(3) -0.0113(18) -0.005(3) 0.005(2)
C14 0.083(5) 0.015(2) 0.038(3) -0.0018(19) -0.017(3) -0.015(2)
C15 0.047(3) 0.053(3) 0.040(3) -0.025(3) 0.010(2) -0.036(3)
C16 0.030(3) 0.041(3) 0.055(3) -0.005(3) -0.002(2) -0.015(2)
C17 0.062(4) 0.035(3) 0.021(2) -0.0002(18) 0.009(2) -0.004(2)
C18 0.031(2) 0.048(3) 0.028(2) 0.019(2) -0.0016(18) 0.012(2)
C19 0.029(2) 0.032(2) 0.030(2) 0.0093(19) -0.0041(18) 0.0134(19)
C20 0.030(2) 0.027(2) 0.043(3) -0.007(2) 0.010(2) 0.0129(19)
C21 0.035(3) 0.048(3) 0.035(3) -0.025(2) 0.007(2) 0.011(2)
C22 0.048(3) 0.029(2) 0.040(3) -0.022(2) -0.006(2) 0.010(2)
C23 0.043(3) 0.026(2) 0.0195(19) -0.0098(16) -0.0030(18) 0.0004(19)
C24 0.034(2) 0.037(3) 0.038(3) -0.018(2) -0.016(2) 0.003(2)
C25 0.041(3) 0.055(3) 0.020(2) -0.004(2) -0.0158(19) 0.018(2)
C26 0.0171(18) 0.035(2) 0.034(2) 0.0047(19) -0.0020(16) 0.0135(17)
C27 0.0174(18) 0.030(2) 0.038(2) 0.0013(19) 0.0051(17) 0.0091(16)
C28 0.046(3) 0.052(3) 0.022(2) -0.001(2) 0.014(2) 0.021(3)
C29 0.075(4) 0.036(3) 0.018(2) -0.0029(18) -0.003(2) 0.001(3)
C30 0.032(3) 0.044(3) 0.048(3) -0.014(2) -0.025(2) 0.007(2)
C31 0.0166(19) 0.042(3) 0.052(3) -0.004(3) -0.0123(19) 0.005(2)
C32 0.0114(19) 0.043(3) 0.094(5) -0.003(3) 0.004(2) -0.009(2)
C33 0.0196(19) 0.039(3) 0.039(2) 0.003(2) 0.0135(17) 0.0050(19)
C34 0.037(3) 0.048(3) 0.033(2) 0.016(2) 0.021(2) 0.013(2)
C35 0.027(4) 0.013(4) 0.029(4) -0.005(3) 0.000(4) -0.004(3)
C36 0.057(7) 0.024(5) 0.015(6) -0.002(6) 0.010(6) 0.009(5)
C37 0.043(6) 0.032(7) 0.025(8) 0.001(6) -0.014(7) 0.004(5)
C38 0.029(5) 0.038(6) 0.048(6) 0.008(5) -0.013(4) -0.001(4)
C39 0.033(6) 0.028(5) 0.047(6) 0.007(5) 0.017(5) -0.001(4)
C40 0.042(11) 0.015(13) 0.024(3) 0.003(7) 0.013(11) 0.002(9)
C41 0.035(6) 0.045(6) 0.040(6) 0.002(5) -0.007(4) 0.006(5)

loop_
_atom_type_symbol
_atom_type_description
_atom_type_scat_dispersion_real
_atom_type_scat_dispersion_imag
_atom_type_scat_source
C C 0.0034 0.0017 'International Tables Vol C Tables 4.2.6.8 and 6.1.1.4'
H H 0.0000 0.0000 'International Tables Vol C Tables 4.2.6.8 and 6.1.1.4'
O O 0.0115 0.0065 'International Tables Vol C Tables 4.2.6.8 and 6.1.1.4'
Co Co 0.3514 1.0236 'International Tables Vol C Tables 4.2.6.8 and 6.1.1.4'
Hg Hg -2.6413 9.6445 'International Tables Vol C Tables 4.2.6.8 and 6.1.1.4'

loop_
_geom_angle_atom_site_label_1
_geom_angle_atom_site_label_2
_geom_angle_atom_site_label_3
_geom_angle
_geom_angle_site_symmetry_1
_geom_angle_site_symmetry_3
Co1 Hg1 Co1 178.95(3) 2 .
C4 Co1 C1 95.43(18) . .
C4 Co1 C3 125.8(2) . .
C1 Co1 C3 96.45(18) . .
C4 Co1 C2 114.8(2) . .
C1 Co1 C2 101.92(18) . .
C3 Co1 C2 113.88(19) . .
C4 Co1 Hg1 79.88(13) . .
C1 Co1 Hg1 170.99(13) . .
C3 Co1 Hg1 80.39(13) . .
C2 Co1 Hg1 87.06(13) . .
O1 C1 Co1 178.2(4) . .
O2 C2 Co1 178.5(4) . .
O3 C3 Co1 177.6(4) . .
O4 C4 Co1 176.4(4) . .
C10 C5 C6 120.9(5) . .
C10 C5 C14 119.8(6) . .
C6 C5 C14 107.8(6) . .
C5 C6 C7 119.5(5) . .
C5 C6 C16 108.7(6) . .
C7 C6 C16 119.7(6) . .
C6 C7 C8 118.5(5) . .
C6 C7 C30 120.6(5) . 2
C8 C7 C30 109.1(5) . 2
C9 C8 C7 119.4(5) . .
C9 C8 C17 121.6(5) . .
C7 C8 C17 106.3(5) . .
C8 C9 C10 121.3(5) . .
C8 C9 C18 117.8(5) . .
C10 C9 C18 109.1(5) . .
C5 C10 C9 120.5(6) . .
C5 C10 C11 120.8(5) . .
C9 C10 C11 106.5(5) . .
C12 C11 C19 121.6(6) . .
C12 C11 C10 118.9(5) . .
C19 C11 C10 107.3(5) . .
C11 C12 C20 119.3(6) . .
C11 C12 C13 119.4(6) . .
C20 C12 C13 109.0(5) . .
C14 C13 C22 119.5(6) . .
C14 C13 C12 121.4(5) . .
C22 C13 C12 107.1(5) . .
C13 C14 C15 121.6(5) . .
C13 C14 C5 119.6(6) . .
C15 C14 C5 106.9(6) . .
C16 C15 C24 120.6(6) . .
C16 C15 C14 109.0(6) . .
C24 C15 C14 118.1(5) . .
C32 C16 C15 119.1(6) 2 .
C32 C16 C6 121.1(6) 2 .
C15 C16 C6 107.6(6) . .
C17 C17 C8 121.3(7) 2 .
C17 C17 C25 118.2(6) 2 2
C8 C17 C25 108.6(5) . 2
C25 C18 C9 120.2(5) . .
C25 C18 C19 119.7(5) . .
C9 C18 C19 108.3(5) . .
C26 C19 C11 120.9(5) . .
C26 C19 C18 118.6(5) . .
C11 C19 C18 108.8(5) . .
C27 C20 C12 121.6(5) . .
C27 C20 C21 120.0(5) . .
C12 C20 C21 106.6(5) . .
C28 C21 C22 119.7(5) . .
C28 C21 C20 119.7(5) . .
C22 C21 C20 109.1(5) . .
C23 C22 C13 121.6(6) . .
C23 C22 C21 118.1(5) . .
C13 C22 C21 108.1(5) . .
C22 C23 C24 120.8(5) . .
C22 C23 C29 121.5(5) . .
C24 C23 C29 106.2(5) . .
C23 C24 C15 118.4(5) . .
C23 C24 C34 109.9(5) . 2
C15 C24 C34 119.8(5) . 2
C18 C25 C30 120.9(5) . .
C18 C25 C17 120.8(5) . 2
C30 C25 C17 106.3(5) . 2
C19 C26 C31 120.3(5) . .
C19 C26 C27 117.9(5) . .
C31 C26 C27 109.9(4) . .
C20 C27 C33 118.6(5) . .
C20 C27 C26 118.6(5) . .
C33 C27 C26 110.4(4) . .
C21 C28 C34 120.1(5) . .
C21 C28 C29 121.6(6) . 2
C34 C28 C29 106.3(5) . 2
C29 C29 C23 121.6(7) 2 .
C29 C29 C28 117.4(6) 2 2
C23 C29 C28 108.7(5) . 2
C31 C30 C25 119.4(5) . .
C31 C30 C7 119.2(6) . 2
C25 C30 C7 109.7(5) . 2
C30 C31 C26 121.1(5) . .
C30 C31 C32 120.5(5) . .
C26 C31 C32 105.8(5) . .
C16 C32 C33 122.0(6) 2 .
C16 C32 C31 118.9(6) 2 .
C33 C32 C31 106.9(5) . .
C34 C33 C27 121.5(5) . .
C34 C33 C32 119.4(5) . .
C27 C33 C32 107.0(5) . .
C33 C34 C28 120.1(5) . .
C33 C34 C24 119.1(5) . 2
C28 C34 C24 108.9(5) . 2
C36 C35 C40 117(2) . .
C36 C35 C41 122.2(11) . .
C40 C35 C41 120.6(19) . .
C37 C36 C35 122.9(11) . .
C36 C37 C38 119.1(11) . .
C39 C38 C37 121.2(11) . .
C38 C39 C40 119.4(13) . .
C35 C40 C39 120.3(16) . .

loop_
_geom_bond_atom_site_label_1
_geom_bond_atom_site_label_2
_geom_bond_distance
_geom_bond_site_symmetry_2
Hg1 Co1 2.5050(5) 2
Hg1 Co1 2.5050(5) .
Co1 C4 1.788(4) .
Co1 C1 1.802(4) .
Co1 C3 1.806(4) .
Co1 C2 1.817(4) .
O1 C1 1.129(5) .
O2 C2 1.135(5) .
O3 C3 1.134(5) .
O4 C4 1.143(5) .
C5 C10 1.340(9) .
C5 C6 1.432(10) .
C5 C14 1.476(8) .
C6 C7 1.436(9) .
C6 C16 1.460(8) .
C7 C8 1.437(8) .
C7 C30 1.447(8) 2
C8 C9 1.380(7) .
C8 C17 1.471(7) .
C9 C10 1.429(7) .
C9 C18 1.448(8) .
C10 C11 1.529(9) .
C11 C12 1.341(8) .
C11 C19 1.417(8) .
C12 C20 1.415(8) .
C12 C13 1.493(9) .
C13 C14 1.355(10) .
C13 C22 1.416(8) .
C14 C15 1.455(10) .
C15 C16 1.435(8) .
C15 C24 1.443(9) .
C16 C32 1.350(9) 2
C17 C17 1.336(12) 2
C17 C25 1.480(8) 2
C18 C25 1.401(8) .
C18 C19 1.460(7) .
C19 C26 1.398(7) .
C20 C27 1.401(7) .
C20 C21 1.461(8) .
C21 C28 1.390(9) .
C21 C22 1.449(8) .
C22 C23 1.378(7) .
C23 C24 1.422(7) .
C23 C29 1.465(7) .
C24 C34 1.449(7) 2
C25 C30 1.424(9) .
C25 C17 1.480(8) 2
C26 C31 1.435(7) .
C26 C27 1.453(7) .
C27 C33 1.429(7) .
C28 C34 1.423(9) .
C28 C29 1.481(8) 2
C29 C29 1.336(13) 2
C29 C28 1.481(8) 2
C30 C31 1.381(8) .
C30 C7 1.447(8) 2
C31 C32 1.541(9) .
C32 C16 1.350(9) 2
C32 C33 1.496(9) .
C33 C34 1.389(7) .
C34 C24 1.449(7) 2
C35 C36 1.383(18) .
C35 C40 1.39(4) .
C35 C41 1.492(15) .
C36 C37 1.355(16) .
C37 C38 1.37(2) .
C38 C39 1.361(17) .
C39 C40 1.40(6) .
